data_1512686
loop_
_publ_author_name
'Ali Akbar Khandar'
'Veysel Turan Yilmaz'
'Ferdinando Costantino'
'Sedat Gumus'
'Seyed Abolfazl Hosseini-Yazdi'
'Ghodrat Mahmoudi'

_publ_section_title
;
 Syntheses, studies and crystal structures of coordination polymers and
 dinuclear complexes of mercury(II) halides and thiocyanate with a
 symmetrical Schiff base ligand
;
_journal_name_full
;
Inorganica Chimica Acta
;
_journal_page_first 36
_journal_page_last 44
_journal_paper_doi 10.1016/j.ica.2012.06.007
_journal_volume 393
_journal_year 2012
_chemical_formula_sum 'C26 H22 Hg2 I4 N4'
_chemical_formula_weight 1299.26
_space_group_IT_number 14
_symmetry_cell_setting monoclinic
_symmetry_space_group_name_Hall '-P 2yn'
_symmetry_space_group_name_H-M 'P 1 21/n 1'
_atom_sites_solution_hydrogens geom
_atom_sites_solution_primary direct
_atom_sites_solution_secondary difmap
_cell_angle_alpha 90.00
_cell_angle_beta 106.640(12)
_cell_angle_gamma 90.00
_cell_formula_units_Z 2
_cell_length_a 11.320(7)
_cell_length_b 8.786(6)
_cell_length_c 16.418(11)
_cell_measurement_reflns_used 999
_cell_measurement_temperature 100(2)
_cell_measurement_theta_max 27.63
_cell_measurement_theta_min 3.04
_cell_volume 1564.5(18)
_computing_cell_refinement 'Apex2 v2009.7-0'
_computing_data_collection 'Apex2 v2009.7-0 (Bruker, 2009)'
_computing_data_reduction 'Apex2 v2009.7-0'
_computing_molecular_graphics 'SHELXTL 6.14'
_computing_publication_material 'SHELXTL 6.14'
_computing_structure_refinement 'SHELXTL 6.14'
_computing_structure_solution 'SHELXTL 6.14 (Bruker, 2000-2003; Sheldrick, 2008)'
_diffrn_ambient_temperature 100(2)
_diffrn_measured_fraction_theta_full 0.998
_diffrn_measured_fraction_theta_max 0.998
_diffrn_measurement_device_type 'Bruker AXS SMART APEX CCD diffractometer'
_diffrn_measurement_method '\w scans'
_diffrn_radiation_monochromator graphite
_diffrn_radiation_source 'fine-focus sealed tube'
_diffrn_radiation_type MoK\a
_diffrn_radiation_wavelength 0.71073
_diffrn_reflns_av_R_equivalents 0.0506
_diffrn_reflns_av_sigmaI/netI 0.0468
_diffrn_reflns_limit_h_max 15
_diffrn_reflns_limit_h_min -15
_diffrn_reflns_limit_k_max 11
_diffrn_reflns_limit_k_min -11
_diffrn_reflns_limit_l_max 21
_diffrn_reflns_limit_l_min -21
_diffrn_reflns_number 15019
_diffrn_reflns_theta_full 28.28
_diffrn_reflns_theta_max 28.26
_diffrn_reflns_theta_min 1.96
_diffrn_standards_number 0
_exptl_absorpt_coefficient_mu 13.862
_exptl_absorpt_correction_T_max 0.7464
_exptl_absorpt_correction_T_min 0.4519
_exptl_absorpt_correction_type multi-scan
_exptl_absorpt_process_details 'Apex2  v2009.7-0 (Bruker, 2009)'
_exptl_crystal_colour colourless
_exptl_crystal_density_diffrn 2.777
_exptl_crystal_density_method 'not measured'
_exptl_crystal_description block
_exptl_crystal_F_000 1156
_exptl_crystal_size_max 0.30
_exptl_crystal_size_mid 0.20
_exptl_crystal_size_min 0.18
_refine_diff_density_max 1.338
_refine_diff_density_min -0.901
_refine_diff_density_rms 0.212
_refine_ls_extinction_method none
_refine_ls_goodness_of_fit_ref 1.038
_refine_ls_hydrogen_treatment constr
_refine_ls_matrix_type full
_refine_ls_number_parameters 163
_refine_ls_number_reflns 3868
_refine_ls_number_restraints 0
_refine_ls_restrained_S_all 1.038
_refine_ls_R_factor_all 0.0327
_refine_ls_R_factor_gt 0.0266
_refine_ls_shift/su_max 0.002
_refine_ls_shift/su_mean 0.000
_refine_ls_structure_factor_coef Fsqd
_refine_ls_weighting_details 'calc w=1/[\s^2^(Fo^2^)+(0.0156P)^2^+0.0000P] where P=(Fo^2^+2Fc^2^)/3'
_refine_ls_weighting_scheme calc
_refine_ls_wR_factor_gt 0.0574
_refine_ls_wR_factor_ref 0.0600
_reflns_number_gt 3396
_reflns_number_total 3838
_reflns_threshold_expression I>2\s(I)
_cod_data_source_file ICA-2013-394-36-44-4.cif
_cod_data_source_block 4
_cod_original_sg_symbol_H-M P2(1)/n
_cod_database_code 1512686

loop_
_symmetry_equiv_pos_as_xyz
'x, y, z'
'-x+1/2, y+1/2, -z+1/2'
'-x, -y, -z'
'x-1/2, -y-1/2, z-1/2'

loop_
_atom_site_label
_atom_site_type_symbol
_atom_site_fract_x
_atom_site_fract_y
_atom_site_fract_z
_atom_site_U_iso_or_equiv
_atom_site_adp_type
_atom_site_occupancy
_atom_site_symmetry_multiplicity
_atom_site_calc_flag
_atom_site_refinement_flags
C1 C 0.0000(4) -0.0008(6) 0.2782(3) 0.0183(10) Uani 1 1 d .
H1 H -0.0610 0.0149 0.3068 0.022 Uiso 1 1 calc R
C2 C -0.0368(5) -0.0454(6) 0.1937(3) 0.0230(11) Uani 1 1 d .
H2 H -0.1217 -0.0600 0.1650 0.028 Uiso 1 1 calc R
C3 C 0.0515(5) -0.0683(6) 0.1517(3) 0.0218(11) Uani 1 1 d .
H3 H 0.0284 -0.0958 0.0933 0.026 Uiso 1 1 calc R
C4 C 0.1750(4) -0.0501(5) 0.1969(3) 0.0170(10) Uani 1 1 d .
H4 H 0.2378 -0.0691 0.1703 0.020 Uiso 1 1 calc R
C5 C 0.2054(4) -0.0042(5) 0.2809(3) 0.0148(10) Uani 1 1 d .
C6 C 0.3374(4) 0.0148(5) 0.3320(3) 0.0137(9) Uani 1 1 d .
C7 C 0.4350(4) 0.0005(5) 0.2868(3) 0.0141(10) Uani 1 1 d .
C8 C 0.4378(5) 0.1003(5) 0.2222(3) 0.0181(10) Uani 1 1 d .
H8 H 0.3763 0.1767 0.2052 0.022 Uiso 1 1 calc R
C9 C 0.5302(5) 0.0895(6) 0.1819(3) 0.0208(11) Uani 1 1 d .
H9 H 0.5332 0.1592 0.1383 0.025 Uiso 1 1 calc R
C10 C 0.6173(5) -0.0236(6) 0.2063(3) 0.0225(11) Uani 1 1 d .
H10 H 0.6802 -0.0316 0.1788 0.027 Uiso 1 1 calc R
C11 C 0.6155(5) -0.1252(6) 0.2695(3) 0.0221(11) Uani 1 1 d .
H11 H 0.6764 -0.2027 0.2853 0.026 Uiso 1 1 calc R
C12 C 0.5241(5) -0.1135(6) 0.3100(3) 0.0189(10) Uani 1 1 d .
H12 H 0.5221 -0.1834 0.3537 0.023 Uiso 1 1 calc R
C13 C 0.4831(4) 0.0658(6) 0.4678(3) 0.0165(10) Uani 1 1 d .
H13A H 0.4859 0.1637 0.4980 0.020 Uiso 1 1 calc R
H13B H 0.5428 0.0706 0.4340 0.020 Uiso 1 1 calc R
Hg1 Hg 0.186115(17) 0.08019(2) 0.472061(12) 0.01601(6) Uani 1 1 d .
I1 I 0.21953(3) 0.37502(4) 0.50357(2) 0.01936(8) Uani 1 1 d .
I2 I 0.15018(3) -0.17688(4) 0.54581(2) 0.02206(9) Uani 1 1 d .
N1 N 0.1189(4) 0.0209(5) 0.3209(2) 0.0162(9) Uani 1 1 d .
N2 N 0.3588(3) 0.0393(5) 0.4116(2) 0.0137(8) Uani 1 1 d .

loop_
_atom_site_aniso_label
_atom_site_aniso_U_11
_atom_site_aniso_U_22
_atom_site_aniso_U_33
_atom_site_aniso_U_23
_atom_site_aniso_U_13
_atom_site_aniso_U_12
C1 0.016(2) 0.018(3) 0.023(3) 0.003(2) 0.010(2) 0.0027(19)
C2 0.017(3) 0.026(3) 0.022(3) 0.000(2) -0.002(2) 0.001(2)
C3 0.024(3) 0.025(3) 0.015(3) -0.004(2) 0.003(2) 0.000(2)
C4 0.016(2) 0.017(3) 0.018(3) 0.000(2) 0.006(2) 0.0011(19)
C5 0.015(2) 0.014(2) 0.017(2) 0.0002(19) 0.0073(19) 0.0003(18)
C6 0.016(2) 0.010(2) 0.016(2) 0.0020(18) 0.0071(19) 0.0024(18)
C7 0.015(2) 0.017(3) 0.012(2) -0.0020(18) 0.0064(19) -0.0036(18)
C8 0.020(3) 0.017(3) 0.018(3) 0.0011(19) 0.006(2) -0.0015(19)
C9 0.026(3) 0.023(3) 0.016(3) -0.001(2) 0.010(2) -0.004(2)
C10 0.020(3) 0.029(3) 0.024(3) -0.003(2) 0.014(2) -0.004(2)
C11 0.020(3) 0.025(3) 0.023(3) -0.003(2) 0.008(2) 0.003(2)
C12 0.023(3) 0.020(3) 0.014(3) -0.001(2) 0.005(2) 0.000(2)
C13 0.011(2) 0.028(3) 0.009(2) -0.0011(19) 0.0014(18) -0.0020(19)
Hg1 0.01856(10) 0.01592(11) 0.01497(10) -0.00045(7) 0.00708(8) -0.00038(7)
I1 0.02657(18) 0.01595(17) 0.01724(17) -0.00170(12) 0.00896(14) -0.00198(13)
I2 0.02475(18) 0.01801(18) 0.02458(19) 0.00433(13) 0.00893(14) -0.00078(13)
N1 0.017(2) 0.020(2) 0.013(2) -0.0009(16) 0.0056(17) -0.0024(16)
N2 0.015(2) 0.015(2) 0.010(2) 0.0006(15) 0.0022(16) 0.0010(15)

loop_
_atom_type_symbol
_atom_type_description
_atom_type_scat_dispersion_real
_atom_type_scat_dispersion_imag
_atom_type_scat_source
C C 0.0033 0.0016 'International Tables Vol C Tables 4.2.6.8 and 6.1.1.4'
H H 0.0000 0.0000 'International Tables Vol C Tables 4.2.6.8 and 6.1.1.4'
N N 0.0061 0.0033 'International Tables Vol C Tables 4.2.6.8 and 6.1.1.4'
I I -0.4742 1.8119 'International Tables Vol C Tables 4.2.6.8 and 6.1.1.4'
Hg Hg -2.3894 9.2266 'International Tables Vol C Tables 4.2.6.8 and 6.1.1.4'

loop_
_geom_angle_atom_site_label_1
_geom_angle_atom_site_label_2
_geom_angle_atom_site_label_3
_geom_angle
_geom_angle_site_symmetry_1
_geom_angle_site_symmetry_3
N1 C1 C2 122.2(5) . .
N1 C1 H1 118.9 . .
C2 C1 H1 118.9 . .
C3 C2 C1 119.2(5) . .
C3 C2 H2 120.4 . .
C1 C2 H2 120.4 . .
C2 C3 C4 118.4(5) . .
C2 C3 H3 120.8 . .
C4 C3 H3 120.8 . .
C5 C4 C3 119.4(5) . .
C5 C4 H4 120.3 . .
C3 C4 H4 120.3 . .
N1 C5 C4 121.8(4) . .
N1 C5 C6 117.2(4) . .
C4 C5 C6 121.0(4) . .
N2 C6 C5 117.3(4) . .
N2 C6 C7 124.7(4) . .
C5 C6 C7 118.0(4) . .
C8 C7 C12 119.3(4) . .
C8 C7 C6 120.5(4) . .
C12 C7 C6 120.2(4) . .
C7 C8 C9 120.5(5) . .
C7 C8 H8 119.8 . .
C9 C8 H8 119.8 . .
C10 C9 C8 118.9(5) . .
C10 C9 H9 120.5 . .
C8 C9 H9 120.5 . .
C11 C10 C9 121.7(5) . .
C11 C10 H10 119.1 . .
C9 C10 H10 119.1 . .
C10 C11 C12 119.2(5) . .
C10 C11 H11 120.4 . .
C12 C11 H11 120.4 . .
C11 C12 C7 120.3(5) . .
C11 C12 H12 119.9 . .
C7 C12 H12 119.9 . .
N2 C13 C13 108.6(5) . 3_656
N2 C13 H13A 110.0 . .
C13 C13 H13A 110.0 3_656 .
N2 C13 H13B 110.0 . .
C13 C13 H13B 110.0 3_656 .
H13A C13 H13B 108.3 . .
N1 Hg1 N2 67.02(13) . .
N1 Hg1 I1 113.21(10) . .
N2 Hg1 I1 97.83(9) . .
N1 Hg1 I2 103.85(10) . .
N2 Hg1 I2 107.70(10) . .
I1 Hg1 I2 141.00(3) . .
C1 N1 C5 118.9(4) . .
C1 N1 Hg1 122.5(3) . .
C5 N1 Hg1 118.3(3) . .
C6 N2 C13 122.6(4) . .
C6 N2 Hg1 119.9(3) . .
C13 N2 Hg1 117.0(3) . .

loop_
_geom_bond_atom_site_label_1
_geom_bond_atom_site_label_2
_geom_bond_distance
_geom_bond_site_symmetry_2
C1 N1 1.341(6) .
C1 C2 1.386(7) .
C1 H1 0.9500 .
C2 C3 1.383(7) .
C2 H2 0.9500 .
C3 C4 1.392(7) .
C3 H3 0.9500 .
C4 C5 1.382(7) .
C4 H4 0.9500 .
C5 N1 1.345(6) .
C5 C6 1.498(6) .
C6 N2 1.276(6) .
C6 C7 1.502(6) .
C7 C8 1.384(7) .
C7 C12 1.395(7) .
C8 C9 1.391(7) .
C8 H8 0.9500 .
C9 C10 1.376(7) .
C9 H9 0.9500 .
C10 C11 1.373(7) .
C10 H10 0.9500 .
C11 C12 1.385(7) .
C11 H11 0.9500 .
C12 H12 0.9500 .
C13 N2 1.464(6) .
C13 C13 1.540(9) 3_656
C13 H13A 0.9900 .
C13 H13B 0.9900 .
Hg1 N1 2.435(4) .
Hg1 N2 2.459(4) .
Hg1 I1 2.6473(18) .
Hg1 I2 2.6485(14) .

loop_
_geom_torsion_atom_site_label_1
_geom_torsion_atom_site_label_2
_geom_torsion_atom_site_label_3
_geom_torsion_atom_site_label_4
_geom_torsion
_geom_torsion_site_symmetry_1
N1 C1 C2 C3 0.0(8) .
C1 C2 C3 C4 1.9(8) .
C2 C3 C4 C5 -2.6(7) .
C3 C4 C5 N1 1.3(7) .
C3 C4 C5 C6 179.2(4) .
N1 C5 C6 N2 6.4(6) .
C4 C5 C6 N2 -171.7(5) .
N1 C5 C6 C7 -174.9(4) .
C4 C5 C6 C7 7.1(7) .
N2 C6 C7 C8 -119.5(6) .
C5 C6 C7 C8 61.8(6) .
N2 C6 C7 C12 60.2(7) .
C5 C6 C7 C12 -118.5(5) .
C12 C7 C8 C9 -1.5(7) .
C6 C7 C8 C9 178.2(4) .
C7 C8 C9 C10 1.2(8) .
C8 C9 C10 C11 -0.4(8) .
C9 C10 C11 C12 -0.2(8) .
C10 C11 C12 C7 -0.1(8) .
C8 C7 C12 C11 0.9(7) .
C6 C7 C12 C11 -178.8(5) .
C2 C1 N1 C5 -1.3(7) .
C2 C1 N1 Hg1 -175.2(4) .
C4 C5 N1 C1 0.6(7) .
C6 C5 N1 C1 -177.4(4) .
C4 C5 N1 Hg1 174.8(4) .
C6 C5 N1 Hg1 -3.2(5) .
N2 Hg1 N1 C1 174.1(4) .
I1 Hg1 N1 C1 -97.1(4) .
I2 Hg1 N1 C1 70.5(4) .
N2 Hg1 N1 C5 0.2(3) .
I1 Hg1 N1 C5 89.0(3) .
I2 Hg1 N1 C5 -103.5(3) .
C5 C6 N2 C13 -177.5(4) .
C7 C6 N2 C13 3.8(7) .
C5 C6 N2 Hg1 -6.4(6) .
C7 C6 N2 Hg1 175.0(3) .
C13 C13 N2 C6 -115.3(6) 3_656
C13 C13 N2 Hg1 73.3(5) 3_656
N1 Hg1 N2 C6 3.5(3) .
I1 Hg1 N2 C6 -108.5(4) .
I2 Hg1 N2 C6 101.4(4) .
N1 Hg1 N2 C13 175.1(4) .
I1 Hg1 N2 C13 63.2(3) .
I2 Hg1 N2 C13 -86.9(3) .
